data_1010657
loop_
_publ_author_name
'Gossner, B'
'Drexler, K'

_publ_section_title
;
Ueber Kristallform und chemische Zusammensetzung von Lamprophyllit
;
_journal_coden_ASTM ZEKGAX
_journal_name_full
;
Zeitschrift fuer Kristallographie, Kristallgeometrie, Kristallphysik,
Kristallchemie (-144,1977)
;
_journal_page_first 494
_journal_page_last 500
_journal_volume 91
_journal_year 1935
_chemical_compound_source 'from Kola'
_chemical_formula_structural 'Na2 Ti Sr (Si O4)2'
_chemical_formula_sum 'Na2 O8 Si2 Sr Ti'
_chemical_name_mineral Lamprophyllite
_chemical_name_systematic 'Sodium titanium strontium silicate'
_cell_angle_alpha 90
_cell_angle_beta 90
_cell_angle_gamma 90
_cell_formula_units_Z 4
_cell_length_a 19.05
_cell_length_b 7.05
_cell_length_c 5.35
_cell_volume 718.5
_exptl_crystal_density_meas 3.45
_cod_database_code 1010657

loop_
_atom_site_label
_atom_site_fract_x
_atom_site_fract_y
_atom_site_fract_z
? ? ? ?
